data_1573459
loop_
_publ_author_name
'Sharangi, Sanhati'
'Chakraborty, Barsha'
'Jha, Raushan Kumar'
'Mandal, Swarnadeep'
'Koner, Apurba Lal'
'Kumar, Sangit'

_publ_section_title
;
 Regio- and diastereoselective synthesis of cyclobutylated phenothiazines
 via [2 + 2] photocycloaddition: demonstrating wavelength-gated
 cycloreversion inside live cells
;
_journal_name_full 'Chemical Science'
_journal_paper_doi 10.1039/D4SC07817A
_journal_year 2025
_chemical_formula_moiety 'C25 H19 N O S'
_chemical_formula_sum 'C25 H19 N O S'
_chemical_formula_weight 381.47
_space_group_crystal_system monoclinic
_space_group_IT_number 14
_space_group_name_Hall '-P 2yn'
_space_group_name_H-M_alt 'P 1 21/n 1'
_atom_sites_solution_hydrogens difmap
_audit_creation_method SHELXL-2018/3
_audit_update_record
;
2024-11-18 deposited with the CCDC.	2024-12-05 downloaded from the CCDC.
;
_cell_angle_alpha 90
_cell_angle_beta 105.075(7)
_cell_angle_gamma 90
_cell_formula_units_Z 4
_cell_length_a 8.381(2)
_cell_length_b 20.496(7)
_cell_length_c 11.336(4)
_cell_measurement_reflns_used 7086
_cell_measurement_temperature 140(2)
_cell_measurement_theta_max 28.04
_cell_measurement_theta_min 2.73
_cell_volume 1880.3(10)
_computing_cell_refinement 'Bruker SAINT'
_computing_data_collection 'Bruker APEX2'
_computing_data_reduction 'Bruker SAINT'
_computing_molecular_graphics 'Bruker SHELXTL'
_computing_publication_material 'Bruker SHELXTL'
_computing_structure_refinement 'SHELXL-2018/3 (Sheldrick, 2018)'
_computing_structure_solution 'SHELXT 2018/2 (Sheldrick, 2018)'
_diffrn_ambient_temperature 140(2)
_diffrn_measured_fraction_theta_full 0.991
_diffrn_measured_fraction_theta_max 0.992
_diffrn_measurement_device_type 'Bruker APEX-II CCD'
_diffrn_measurement_method '\f and \w scans'
_diffrn_radiation_type MoK\a
_diffrn_radiation_wavelength 0.71073
_diffrn_reflns_av_R_equivalents 0.0415
_diffrn_reflns_av_unetI/netI 0.0389
_diffrn_reflns_Laue_measured_fraction_full 0.991
_diffrn_reflns_Laue_measured_fraction_max 0.992
_diffrn_reflns_limit_h_max 8
_diffrn_reflns_limit_h_min -10
_diffrn_reflns_limit_k_max 26
_diffrn_reflns_limit_k_min -25
_diffrn_reflns_limit_l_max 14
_diffrn_reflns_limit_l_min -13
_diffrn_reflns_number 15251
_diffrn_reflns_point_group_measured_fraction_full 0.991
_diffrn_reflns_point_group_measured_fraction_max 0.992
_diffrn_reflns_theta_full 25.242
_diffrn_reflns_theta_max 26.932
_diffrn_reflns_theta_min 2.706
_exptl_absorpt_coefficient_mu 0.188
_exptl_absorpt_correction_type none
_exptl_crystal_colour yellow
_exptl_crystal_density_diffrn 1.348
_exptl_crystal_description block
_exptl_crystal_F_000 800
_exptl_crystal_size_max 0.0151
_exptl_crystal_size_mid 0.0134
_exptl_crystal_size_min 0.0123
_refine_diff_density_max 0.682
_refine_diff_density_min -0.201
_refine_diff_density_rms 0.049
_refine_ls_extinction_method none
_refine_ls_goodness_of_fit_ref 1.043
_refine_ls_hydrogen_treatment refall
_refine_ls_matrix_type full
_refine_ls_number_parameters 329
_refine_ls_number_reflns 4046
_refine_ls_number_restraints 0
_refine_ls_restrained_S_all 1.043
_refine_ls_R_factor_all 0.0447
_refine_ls_R_factor_gt 0.0397
_refine_ls_shift/su_max 0.000
_refine_ls_shift/su_mean 0.000
_refine_ls_structure_factor_coef Fsqd
_refine_ls_weighting_details 'w=1/[\s^2^(Fo^2^)+(0.0439P)^2^+0.9643P] where P=(Fo^2^+2Fc^2^)/3'
_refine_ls_weighting_scheme calc
_refine_ls_wR_factor_gt 0.0973
_refine_ls_wR_factor_ref 0.1008
_reflns_Friedel_coverage 0.000
_reflns_number_gt 3609
_reflns_number_total 4046
_reflns_threshold_expression 'I > 2\s(I)'
_cod_data_source_file d4sc07817a4.cif
_cod_data_source_block 2o
_cod_original_sg_symbol_H-M 'P 21/n'
_cod_database_code 1573459
_shelx_shelxl_version_number 2018/3
_shelx_space_group_comment
;
The symmetry employed for this shelxl refinement is uniquely defined
by the following loop, which should always be used as a source of
symmetry information in preference to the above space-group names.
They are only intended as comments.
;

loop_
_space_group_symop_operation_xyz
'x, y, z'
'-x+1/2, y+1/2, -z+1/2'
'-x, -y, -z'
'x-1/2, -y-1/2, z-1/2'

loop_
_atom_site_label
_atom_site_type_symbol
_atom_site_fract_x
_atom_site_fract_y
_atom_site_fract_z
_atom_site_U_iso_or_equiv
_atom_site_adp_type
_atom_site_occupancy
_atom_site_site_symmetry_order
_atom_site_calc_flag
_atom_site_refinement_flags_posn
_atom_site_refinement_flags_adp
_atom_site_refinement_flags_occupancy
_atom_site_disorder_assembly
_atom_site_disorder_group
S1 S 0.77805(5) 0.30920(2) 0.65510(3) 0.01905(11) Uani 1 1 d . . . . .
O1 O 0.96194(15) 0.46707(5) 0.36525(11) 0.0255(3) Uani 1 1 d . . . . .
N1 N 0.45459(16) 0.32613(6) 0.45240(11) 0.0187(3) Uani 1 1 d . . . . .
C1 C 0.8561(2) 0.44374(7) 0.41013(14) 0.0201(3) Uani 1 1 d . . . . .
C2 C 0.6812(2) 0.46656(7) 0.37420(14) 0.0201(3) Uani 1 1 d . . . . .
C3 C 0.6473(2) 0.52862(8) 0.31975(15) 0.0254(3) Uani 1 1 d . . . . .
H3 H 0.739(2) 0.5540(9) 0.3100(17) 0.028(5) Uiso 1 1 d . . . . .
C4 C 0.4871(2) 0.55233(8) 0.28534(16) 0.0282(4) Uani 1 1 d . . . . .
H4 H 0.465(2) 0.5965(10) 0.2506(17) 0.031(5) Uiso 1 1 d . . . . .
C5 C 0.3570(2) 0.51416(8) 0.30413(15) 0.0258(3) Uani 1 1 d . . . . .
H5 H 0.245(2) 0.5293(9) 0.2801(17) 0.028(5) Uiso 1 1 d . . . . .
C6 C 0.3877(2) 0.45266(7) 0.35737(14) 0.0216(3) Uani 1 1 d . . . . .
H6 H 0.294(2) 0.4253(9) 0.3710(17) 0.028(5) Uiso 1 1 d . . . . .
C7 C 0.55010(19) 0.42794(7) 0.39334(13) 0.0188(3) Uani 1 1 d . . . . .
C8 C 0.58140(18) 0.36221(7) 0.45059(13) 0.0171(3) Uani 1 1 d . . . . .
C9 C 0.75935(18) 0.34166(7) 0.50290(13) 0.0170(3) Uani 1 1 d . . . . .
C10 C 0.90120(19) 0.39160(7) 0.50867(14) 0.0195(3) Uani 1 1 d . . . . .
H10 H 0.944(2) 0.4142(9) 0.5869(18) 0.029(5) Uiso 1 1 d . . . . .
C11 C 1.0094(2) 0.33603(8) 0.47771(16) 0.0229(3) Uani 1 1 d . . . . .
H11A H 1.077(2) 0.3170(9) 0.5496(18) 0.026(5) Uiso 1 1 d . . . . .
H11B H 1.080(2) 0.3470(9) 0.4244(17) 0.025(5) Uiso 1 1 d . . . . .
C12 C 0.84777(19) 0.29708(7) 0.42293(14) 0.0193(3) Uani 1 1 d . . . . .
H12 H 0.799(2) 0.3106(8) 0.3352(17) 0.021(4) Uiso 1 1 d . . . . .
C13 C 0.83597(19) 0.22381(7) 0.43219(14) 0.0200(3) Uani 1 1 d . . . . .
C14 C 0.9456(2) 0.18698(8) 0.52156(15) 0.0222(3) Uani 1 1 d . . . . .
H14 H 1.039(2) 0.2078(9) 0.5761(18) 0.029(5) Uiso 1 1 d . . . . .
C15 C 0.9179(2) 0.12027(8) 0.53462(15) 0.0239(3) Uani 1 1 d . . . . .
H15 H 0.995(2) 0.0959(9) 0.5980(18) 0.031(5) Uiso 1 1 d . . . . .
C16 C 0.7802(2) 0.08895(8) 0.45932(15) 0.0236(3) Uani 1 1 d . . . . .
C17 C 0.6717(2) 0.12608(8) 0.36944(15) 0.0241(3) Uani 1 1 d . . . . .
H17 H 0.573(3) 0.1037(9) 0.3198(18) 0.031(5) Uiso 1 1 d . . . . .
C18 C 0.6997(2) 0.19198(8) 0.35510(15) 0.0228(3) Uani 1 1 d . . . . .
H18 H 0.620(2) 0.2193(9) 0.2919(18) 0.029(5) Uiso 1 1 d . . . . .
C19 C 0.7461(3) 0.01724(9) 0.47487(18) 0.0318(4) Uani 1 1 d . . . . .
H19A H 0.658(3) 0.0112(11) 0.516(2) 0.052(7) Uiso 1 1 d . . . . .
H19B H 0.849(3) -0.0080(12) 0.520(2) 0.058(7) Uiso 1 1 d . . . . .
H19C H 0.702(3) -0.0050(13) 0.392(3) 0.069(8) Uiso 1 1 d . . . . .
C20 C 0.61530(18) 0.25165(7) 0.61365(13) 0.0178(3) Uani 1 1 d . . . . .
C21 C 0.6257(2) 0.19235(7) 0.67647(14) 0.0214(3) Uani 1 1 d . . . . .
H21 H 0.727(2) 0.1834(9) 0.7431(18) 0.025(5) Uiso 1 1 d . . . . .
C22 C 0.4983(2) 0.14672(8) 0.64102(15) 0.0240(3) Uani 1 1 d . . . . .
H22 H 0.511(2) 0.1052(9) 0.6825(18) 0.030(5) Uiso 1 1 d . . . . .
C23 C 0.3615(2) 0.16006(8) 0.54388(16) 0.0236(3) Uani 1 1 d . . . . .
H23 H 0.275(2) 0.1285(9) 0.5171(18) 0.031(5) Uiso 1 1 d . . . . .
C24 C 0.34917(19) 0.21979(8) 0.48325(15) 0.0213(3) Uani 1 1 d . . . . .
H24 H 0.250(2) 0.2292(9) 0.4164(17) 0.024(5) Uiso 1 1 d . . . . .
C25 C 0.47686(19) 0.26611(7) 0.51608(14) 0.0183(3) Uani 1 1 d . . . . .

loop_
_atom_site_aniso_label
_atom_site_aniso_U_11
_atom_site_aniso_U_22
_atom_site_aniso_U_33
_atom_site_aniso_U_23
_atom_site_aniso_U_13
_atom_site_aniso_U_12
S1 0.0182(2) 0.02007(19) 0.01757(19) 0.00081(13) 0.00233(14) -0.00300(14)
O1 0.0279(6) 0.0228(6) 0.0295(6) -0.0010(5) 0.0139(5) -0.0062(5)
N1 0.0171(6) 0.0181(6) 0.0201(6) 0.0008(5) 0.0035(5) -0.0005(5)
C1 0.0247(8) 0.0159(7) 0.0207(7) -0.0045(6) 0.0075(6) -0.0047(6)
C2 0.0251(8) 0.0181(7) 0.0181(7) -0.0010(6) 0.0074(6) -0.0016(6)
C3 0.0327(9) 0.0207(8) 0.0251(8) 0.0020(6) 0.0116(7) -0.0019(7)
C4 0.0387(10) 0.0195(8) 0.0274(8) 0.0048(6) 0.0106(7) 0.0043(7)
C5 0.0281(9) 0.0238(8) 0.0252(8) 0.0019(6) 0.0062(7) 0.0074(7)
C6 0.0234(8) 0.0196(7) 0.0214(7) 0.0001(6) 0.0053(6) 0.0018(6)
C7 0.0231(8) 0.0171(7) 0.0164(7) -0.0014(5) 0.0055(6) -0.0001(6)
C8 0.0185(7) 0.0173(7) 0.0157(7) -0.0012(5) 0.0048(6) -0.0007(5)
C9 0.0174(7) 0.0158(7) 0.0175(7) -0.0004(5) 0.0037(6) -0.0026(5)
C10 0.0175(8) 0.0190(7) 0.0218(8) -0.0015(6) 0.0050(6) -0.0039(6)
C11 0.0187(8) 0.0208(8) 0.0299(9) 0.0003(6) 0.0077(7) -0.0018(6)
C12 0.0177(8) 0.0197(7) 0.0209(7) 0.0000(6) 0.0060(6) 0.0002(6)
C13 0.0188(8) 0.0196(7) 0.0234(8) -0.0035(6) 0.0087(6) 0.0003(6)
C14 0.0164(8) 0.0233(8) 0.0262(8) -0.0025(6) 0.0044(6) 0.0005(6)
C15 0.0215(8) 0.0234(8) 0.0267(8) 0.0009(6) 0.0060(7) 0.0047(6)
C16 0.0263(9) 0.0203(7) 0.0271(8) -0.0030(6) 0.0124(7) -0.0007(6)
C17 0.0223(8) 0.0234(8) 0.0265(8) -0.0069(6) 0.0059(7) -0.0028(6)
C18 0.0220(8) 0.0234(8) 0.0226(8) -0.0034(6) 0.0051(6) 0.0018(6)
C19 0.0366(10) 0.0230(8) 0.0361(10) 0.0008(7) 0.0102(8) -0.0032(7)
C20 0.0171(7) 0.0186(7) 0.0186(7) -0.0006(5) 0.0062(6) -0.0018(6)
C21 0.0211(8) 0.0215(7) 0.0219(8) 0.0021(6) 0.0058(6) 0.0009(6)
C22 0.0271(9) 0.0197(7) 0.0273(8) 0.0048(6) 0.0107(7) -0.0004(6)
C23 0.0206(8) 0.0197(7) 0.0322(9) -0.0012(6) 0.0101(7) -0.0043(6)
C24 0.0163(8) 0.0228(8) 0.0247(8) 0.0001(6) 0.0053(6) -0.0008(6)
C25 0.0175(7) 0.0175(7) 0.0208(7) 0.0006(6) 0.0067(6) 0.0003(6)

loop_
_atom_type_symbol
_atom_type_description
_atom_type_scat_dispersion_real
_atom_type_scat_dispersion_imag
_atom_type_scat_source
C C 0.0033 0.0016 'International Tables Vol C Tables 4.2.6.8 and 6.1.1.4'
H H 0.0000 0.0000 'International Tables Vol C Tables 4.2.6.8 and 6.1.1.4'
N N 0.0061 0.0033 'International Tables Vol C Tables 4.2.6.8 and 6.1.1.4'
O O 0.0106 0.0060 'International Tables Vol C Tables 4.2.6.8 and 6.1.1.4'
S S 0.1246 0.1234 'International Tables Vol C Tables 4.2.6.8 and 6.1.1.4'

loop_
_geom_angle_atom_site_label_1
_geom_angle_atom_site_label_2
_geom_angle_atom_site_label_3
_geom_angle
_geom_angle_site_symmetry_1
_geom_angle_site_symmetry_3
_geom_angle_publ_flag
C20 S1 C9 96.98(7) . . ?
C8 N1 C25 120.22(13) . . ?
O1 C1 C2 121.96(14) . . ?
O1 C1 C10 120.63(15) . . ?
C2 C1 C10 117.38(12) . . ?
C3 C2 C7 119.71(15) . . ?
C3 C2 C1 118.31(14) . . ?
C7 C2 C1 121.99(13) . . ?
C4 C3 C2 120.64(15) . . ?
C4 C3 H3 121.8(11) . . ?
C2 C3 H3 117.6(11) . . ?
C3 C4 C5 119.77(15) . . ?
C3 C4 H4 120.3(12) . . ?
C5 C4 H4 119.9(12) . . ?
C6 C5 C4 120.49(16) . . ?
C6 C5 H5 118.3(11) . . ?
C4 C5 H5 121.2(11) . . ?
C5 C6 C7 120.44(15) . . ?
C5 C6 H6 120.5(11) . . ?
C7 C6 H6 119.1(11) . . ?
C6 C7 C2 118.96(14) . . ?
C6 C7 C8 119.92(13) . . ?
C2 C7 C8 121.13(14) . . ?
N1 C8 C7 118.02(14) . . ?
N1 C8 C9 124.19(13) . . ?
C7 C8 C9 117.79(12) . . ?
C8 C9 C10 119.81(12) . . ?
C8 C9 C12 119.44(12) . . ?
C10 C9 C12 86.45(11) . . ?
C8 C9 S1 107.85(10) . . ?
C10 C9 S1 108.92(10) . . ?
C12 C9 S1 113.01(10) . . ?
C1 C10 C11 113.43(13) . . ?
C1 C10 C9 112.95(13) . . ?
C11 C10 C9 89.59(11) . . ?
C1 C10 H10 107.1(11) . . ?
C11 C10 H10 117.0(11) . . ?
C9 C10 H10 116.3(11) . . ?
C10 C11 C12 88.11(12) . . ?
C10 C11 H11A 111.3(11) . . ?
C12 C11 H11A 113.4(11) . . ?
C10 C11 H11B 117.1(11) . . ?
C12 C11 H11B 118.6(11) . . ?
H11A C11 H11B 107.5(16) . . ?
C13 C12 C11 123.25(13) . . ?
C13 C12 C9 118.72(12) . . ?
C11 C12 C9 87.97(11) . . ?
C13 C12 H12 108.9(10) . . ?
C11 C12 H12 109.8(10) . . ?
C9 C12 H12 105.9(10) . . ?
C14 C13 C18 118.32(14) . . ?
C14 C13 C12 122.98(14) . . ?
C18 C13 C12 118.41(14) . . ?
C13 C14 C15 120.52(15) . . ?
C13 C14 H14 119.8(12) . . ?
C15 C14 H14 119.6(12) . . ?
C16 C15 C14 121.05(15) . . ?
C16 C15 H15 120.0(12) . . ?
C14 C15 H15 119.0(12) . . ?
C15 C16 C17 118.08(15) . . ?
C15 C16 C19 121.60(16) . . ?
C17 C16 C19 120.31(16) . . ?
C18 C17 C16 121.07(16) . . ?
C18 C17 H17 122.0(11) . . ?
C16 C17 H17 116.9(11) . . ?
C17 C18 C13 120.95(15) . . ?
C17 C18 H18 121.2(11) . . ?
C13 C18 H18 117.7(11) . . ?
C16 C19 H19A 111.5(14) . . ?
C16 C19 H19B 112.8(14) . . ?
H19A C19 H19B 110.2(19) . . ?
C16 C19 H19C 111.0(15) . . ?
H19A C19 H19C 104(2) . . ?
H19B C19 H19C 107(2) . . ?
C21 C20 C25 120.71(14) . . ?
C21 C20 S1 120.10(12) . . ?
C25 C20 S1 119.18(11) . . ?
C22 C21 C20 119.54(15) . . ?
C22 C21 H21 122.1(11) . . ?
C20 C21 H21 118.3(11) . . ?
C23 C22 C21 120.36(14) . . ?
C23 C22 H22 121.3(12) . . ?
C21 C22 H22 118.2(12) . . ?
C22 C23 C24 120.13(15) . . ?
C22 C23 H23 121.1(12) . . ?
C24 C23 H23 118.8(12) . . ?
C23 C24 C25 120.55(15) . . ?
C23 C24 H24 119.3(11) . . ?
C25 C24 H24 120.1(11) . . ?
C24 C25 C20 118.67(13) . . ?
C24 C25 N1 117.51(14) . . ?
C20 C25 N1 123.75(13) . . ?

loop_
_geom_bond_atom_site_label_1
_geom_bond_atom_site_label_2
_geom_bond_distance
_geom_bond_site_symmetry_2
_geom_bond_publ_flag
S1 C20 1.7718(16) . ?
S1 C9 1.8175(16) . ?
O1 C1 1.2284(19) . ?
N1 C8 1.2993(19) . ?
N1 C25 1.4139(19) . ?
C1 C2 1.491(2) . ?
C1 C10 1.521(2) . ?
C2 C3 1.410(2) . ?
C2 C7 1.416(2) . ?
C3 C4 1.386(3) . ?
C3 H3 0.96(2) . ?
C4 C5 1.403(2) . ?
C4 H4 0.99(2) . ?
C5 C6 1.392(2) . ?
C5 H5 0.96(2) . ?
C6 C7 1.410(2) . ?
C6 H6 1.005(19) . ?
C7 C8 1.489(2) . ?
C8 C9 1.514(2) . ?
C9 C10 1.557(2) . ?
C9 C12 1.599(2) . ?
C10 C11 1.552(2) . ?
C10 H10 0.98(2) . ?
C11 C12 1.556(2) . ?
C11 H11A 0.95(2) . ?
C11 H11B 0.978(19) . ?
C12 C13 1.510(2) . ?
C12 H12 1.010(18) . ?
C13 C14 1.398(2) . ?
C13 C18 1.405(2) . ?
C14 C15 1.401(2) . ?
C14 H14 0.96(2) . ?
C15 C16 1.400(2) . ?
C15 H15 0.97(2) . ?
C16 C17 1.401(2) . ?
C16 C19 1.516(2) . ?
C17 C18 1.388(2) . ?
C17 H17 0.98(2) . ?
C18 H18 1.01(2) . ?
C19 H19A 0.97(3) . ?
C19 H19B 1.02(3) . ?
C19 H19C 1.02(3) . ?
C20 C21 1.400(2) . ?
C20 C25 1.411(2) . ?
C21 C22 1.397(2) . ?
C21 H21 0.99(2) . ?
C22 C23 1.394(2) . ?
C22 H22 0.964(19) . ?
C23 C24 1.394(2) . ?
C23 H23 0.96(2) . ?
C24 C25 1.406(2) . ?
C24 H24 0.988(19) . ?

loop_
_geom_hbond_atom_site_label_D
_geom_hbond_atom_site_label_H
_geom_hbond_atom_site_label_A
_geom_hbond_distance_DH
_geom_hbond_distance_HA
_geom_hbond_distance_DA
_geom_hbond_angle_DHA
_geom_hbond_site_symmetry_A
_geom_hbond_publ_flag
C10 H10 O1 0.98(2) 2.571(19) 3.301(2) 131.1(14) 3_766 yes
C21 H21 N1 0.99(2) 2.64(2) 3.611(2) 166.3(15) 4_666 yes

loop_
_geom_torsion_atom_site_label_1
_geom_torsion_atom_site_label_2
_geom_torsion_atom_site_label_3
_geom_torsion_atom_site_label_4
_geom_torsion
_geom_torsion_site_symmetry_1
_geom_torsion_site_symmetry_2
_geom_torsion_site_symmetry_3
_geom_torsion_site_symmetry_4
_geom_torsion_publ_flag
O1 C1 C2 C3 -20.7(2) . . . . ?
C10 C1 C2 C3 157.17(14) . . . . ?
O1 C1 C2 C7 159.34(14) . . . . ?
C10 C1 C2 C7 -22.8(2) . . . . ?
C7 C2 C3 C4 0.3(2) . . . . ?
C1 C2 C3 C4 -179.59(14) . . . . ?
C2 C3 C4 C5 -0.4(2) . . . . ?
C3 C4 C5 C6 0.2(3) . . . . ?
C4 C5 C6 C7 0.1(2) . . . . ?
C5 C6 C7 C2 -0.1(2) . . . . ?
C5 C6 C7 C8 179.77(14) . . . . ?
C3 C2 C7 C6 -0.1(2) . . . . ?
C1 C2 C7 C6 179.85(13) . . . . ?
C3 C2 C7 C8 -179.99(13) . . . . ?
C1 C2 C7 C8 -0.1(2) . . . . ?
C25 N1 C8 C7 -173.78(12) . . . . ?
C25 N1 C8 C9 6.3(2) . . . . ?
C6 C7 C8 N1 8.1(2) . . . . ?
C2 C7 C8 N1 -171.97(13) . . . . ?
C6 C7 C8 C9 -171.97(13) . . . . ?
C2 C7 C8 C9 7.9(2) . . . . ?
N1 C8 C9 C10 -173.28(13) . . . . ?
C7 C8 C9 C10 6.81(19) . . . . ?
N1 C8 C9 C12 82.75(18) . . . . ?
C7 C8 C9 C12 -97.15(15) . . . . ?
N1 C8 C9 S1 -48.03(17) . . . . ?
C7 C8 C9 S1 132.06(11) . . . . ?
C20 S1 C9 C8 53.06(11) . . . . ?
C20 S1 C9 C10 -175.46(10) . . . . ?
C20 S1 C9 C12 -81.19(11) . . . . ?
O1 C1 C10 C11 -47.03(19) . . . . ?
C2 C1 C10 C11 135.04(14) . . . . ?
O1 C1 C10 C9 -147.11(14) . . . . ?
C2 C1 C10 C9 34.95(18) . . . . ?
C8 C9 C10 C1 -27.61(18) . . . . ?
C12 C9 C10 C1 94.53(13) . . . . ?
S1 C9 C10 C1 -152.35(10) . . . . ?
C8 C9 C10 C11 -143.01(13) . . . . ?
C12 C9 C10 C11 -20.87(11) . . . . ?
S1 C9 C10 C11 92.25(11) . . . . ?
C1 C10 C11 C12 -93.51(14) . . . . ?
C9 C10 C11 C12 21.44(11) . . . . ?
C10 C11 C12 C13 -144.35(14) . . . . ?
C10 C11 C12 C9 -20.87(11) . . . . ?
C8 C9 C12 C13 -89.39(17) . . . . ?
C10 C9 C12 C13 148.14(14) . . . . ?
S1 C9 C12 C13 39.07(17) . . . . ?
C8 C9 C12 C11 143.30(13) . . . . ?
C10 C9 C12 C11 20.83(11) . . . . ?
S1 C9 C12 C11 -88.23(11) . . . . ?
C11 C12 C13 C14 22.0(2) . . . . ?
C9 C12 C13 C14 -86.12(19) . . . . ?
C11 C12 C13 C18 -164.27(14) . . . . ?
C9 C12 C13 C18 87.62(18) . . . . ?
C18 C13 C14 C15 -1.0(2) . . . . ?
C12 C13 C14 C15 172.72(14) . . . . ?
C13 C14 C15 C16 -0.3(2) . . . . ?
C14 C15 C16 C17 0.7(2) . . . . ?
C14 C15 C16 C19 -178.19(15) . . . . ?
C15 C16 C17 C18 0.1(2) . . . . ?
C19 C16 C17 C18 179.08(15) . . . . ?
C16 C17 C18 C13 -1.5(2) . . . . ?
C14 C13 C18 C17 1.9(2) . . . . ?
C12 C13 C18 C17 -172.14(14) . . . . ?
C9 S1 C20 C21 146.77(12) . . . . ?
C9 S1 C20 C25 -32.51(13) . . . . ?
C25 C20 C21 C22 0.8(2) . . . . ?
S1 C20 C21 C22 -178.50(12) . . . . ?
C20 C21 C22 C23 -0.1(2) . . . . ?
C21 C22 C23 C24 -1.5(2) . . . . ?
C22 C23 C24 C25 2.5(2) . . . . ?
C23 C24 C25 C20 -1.7(2) . . . . ?
C23 C24 C25 N1 -178.76(13) . . . . ?
C21 C20 C25 C24 0.1(2) . . . . ?
S1 C20 C25 C24 179.40(11) . . . . ?
C21 C20 C25 N1 176.95(13) . . . . ?
S1 C20 C25 N1 -3.8(2) . . . . ?
C8 N1 C25 C24 -159.28(14) . . . . ?
C8 N1 C25 C20 23.9(2) . . . . ?
